data_2100527
loop_
_publ_author_name
'Glidewell, Christopher'
'Low, John Nicolson'
'Skakle, Janet M.S.'
'Wardell, James L.'

_publ_section_title
;
 Isomers and polymorphs of
 (<i>E</i>,<i>E</i>)-1,4-bis(nitrophenyl)-2,3-diaza-1,3-butadienes
;
_journal_coeditor_code BM5032
_journal_issue 4
_journal_name_full 'Acta Crystallographica Section B'
_journal_page_first 666
_journal_page_last 675
_journal_paper_doi 10.1107/S010876810601439X
_journal_volume 62
_journal_year 2006
_chemical_formula_moiety 'C14 H10 N4 O4'
_chemical_formula_sum 'C14 H10 N4 O4'
_chemical_formula_weight 298.26
_chemical_name_systematic
;
(E,E)-1,4-Bis(2-nitrophenyl)-2,3-diaza-1,3-butadiene
;
_space_group_IT_number 14
_symmetry_cell_setting monoclinic
_symmetry_space_group_name_Hall '-P 2ybc'
_symmetry_space_group_name_H-M 'P 1 21/c 1'
_atom_sites_solution_hydrogens geom
_atom_sites_solution_primary direct
_atom_sites_solution_secondary difmap
_cell_angle_alpha 90.00
_cell_angle_beta 113.106(2)
_cell_angle_gamma 90.00
_cell_formula_units_Z 2
_cell_length_a 7.7809(2)
_cell_length_b 14.7825(6)
_cell_length_c 6.2196(2)
_cell_measurement_reflns_used 1503
_cell_measurement_temperature 120(2)
_cell_measurement_theta_max 27.47
_cell_measurement_theta_min 3.16
_cell_volume 658.00(4)
_computing_cell_refinement 'DENZO (Otwinowski & Minor, 1997) & COLLECT'
_computing_data_collection 'COLLECT (Hooft, 1999)'
_computing_data_reduction 'DENZO & COLLECT'
_computing_molecular_graphics 'PLATON (Spek, 2003)'
_computing_publication_material 'SHELXL-97 macro PRPKAPPA (Ferguson, 1999)'
_computing_structure_refinement 'OSCAIL and SHELXL-97 (Sheldrick, 1997)'
_computing_structure_solution 'OSCAIL (McArdle, 2003) and SHELXS-97 (Sheldrick, 1997)'
_diffrn_ambient_temperature 120(2)
_diffrn_detector_area_resol_mean 9.091
_diffrn_measured_fraction_theta_full 0.997
_diffrn_measured_fraction_theta_max 0.997
_diffrn_measurement_device_type 'Bruker-Nonius 95mm CCD camera on \k-goniostat'
_diffrn_measurement_method '\f & \w scans'
_diffrn_radiation_monochromator graphite
_diffrn_radiation_source 'Bruker-Nonius FR591 rotating anode'
_diffrn_radiation_type 'Mo K\a'
_diffrn_radiation_wavelength 0.71073
_diffrn_reflns_av_R_equivalents 0.0429
_diffrn_reflns_av_sigmaI/netI 0.0306
_diffrn_reflns_limit_h_max 10
_diffrn_reflns_limit_h_min -9
_diffrn_reflns_limit_k_max 19
_diffrn_reflns_limit_k_min -19
_diffrn_reflns_limit_l_max 8
_diffrn_reflns_limit_l_min -8
_diffrn_reflns_number 10780
_diffrn_reflns_theta_full 27.47
_diffrn_reflns_theta_max 27.47
_diffrn_reflns_theta_min 3.16
_diffrn_standards_decay_% 0
_exptl_absorpt_coefficient_mu 0.114
_exptl_absorpt_correction_T_max 0.991
_exptl_absorpt_correction_T_min 0.957
_exptl_absorpt_correction_type multi-scan
_exptl_absorpt_process_details 'SADABS V2.10 (Sheldrick, 2003)'
_exptl_crystal_colour yellow
_exptl_crystal_density_diffrn 1.505
_exptl_crystal_density_method 'not measured'
_exptl_crystal_description block
_exptl_crystal_F_000 308
_exptl_crystal_size_max 0.48
_exptl_crystal_size_mid 0.22
_exptl_crystal_size_min 0.08
_refine_diff_density_max 1.438
_refine_diff_density_min -0.306
_refine_ls_extinction_method none
_refine_ls_goodness_of_fit_ref 1.017
_refine_ls_hydrogen_treatment constr
_refine_ls_matrix_type full
_refine_ls_number_parameters 100
_refine_ls_number_reflns 1503
_refine_ls_number_restraints 0
_refine_ls_restrained_S_all 1.017
_refine_ls_R_factor_all 0.0753
_refine_ls_R_factor_gt 0.0599
_refine_ls_shift/su_max 0.000
_refine_ls_shift/su_mean 0.000
_refine_ls_structure_factor_coef Fsqd
_refine_ls_weighting_details 'w=1/[\s^2^(Fo^2^)+(0.0754P)^2^+0.8974P] where P=(Fo^2^+2Fc^2^)/3'
_refine_ls_weighting_scheme calc
_refine_ls_wR_factor_gt 0.1502
_refine_ls_wR_factor_ref 0.1599
_reflns_number_gt 1222
_reflns_number_total 1503
_reflns_threshold_expression I>2\s(I)
_cod_data_source_file bm5032.cif
_cod_data_source_block Ib
_cod_depositor_comments
;
The following automatic conversions were performed:
'_exptl_absorpt_correction_type' value 'Multi-scan' changed to
'multi-scan' according to
'/home/saulius/struct/CIF-dictionaries/cif_core.dic' dictionary named
'cif_core.dic' version 2.4.1 from 2010-06-29.

Automatic conversion script
Id: cif_fix_enum 1527 2010-12-29 10:47:43Z saulius 

The following automatic conversions were performed:

'_exptl_absorpt_correction_type' value 'Multi-scan' changed to
'multi-scan' according to
/home/saulius/struct/CIF-dictionaries/cif_core.dic dictionary named
'cif_core.dic' version 2.4.1 from 2010-06-29.

Automatic conversion script
Id: cif_fix_values 1715 2011-07-08 13:25:40Z adriana 
;
_cod_original_sg_symbol_H-M 'P 21/c'
_cod_database_code 2100527

loop_
_symmetry_equiv_pos_as_xyz
'x, y, z'
'x, -y+1/2, z+1/2'
'-x, -y, -z'
'-x, y+1/2, -z+1/2'

loop_
_atom_site_type_symbol
_atom_site_label
_atom_site_fract_x
_atom_site_fract_y
_atom_site_fract_z
_atom_site_U_iso_or_equiv
_atom_site_adp_type
_atom_site_calc_flag
_atom_site_refinement_flags
_atom_site_occupancy
O O21 0.7127(2) 0.61167(11) 0.0804(3) 0.0260(4) Uani d . 1
O O22 0.6322(2) 0.71425(11) -0.1895(3) 0.0295(4) Uani d . 1
N N1 0.4327(3) 0.50685(13) 0.3852(3) 0.0227(4) Uani d . 1
N N2 0.5951(3) 0.65689(12) -0.0702(3) 0.0214(4) Uani d . 1
C C1 0.3442(3) 0.60172(14) 0.0518(4) 0.0202(5) Uani d . 1
C C2 0.3975(3) 0.64220(14) -0.1167(4) 0.0195(5) Uani d . 1
C C3 0.2679(3) 0.66893(15) -0.3334(4) 0.0241(5) Uani d . 1
C C4 0.0765(4) 0.65544(17) -0.3887(4) 0.0309(6) Uani d . 1
C C5 0.0223(3) 0.61676(17) -0.2229(4) 0.0307(6) Uani d . 1
C C6 0.1530(3) 0.59099(16) -0.0072(4) 0.0251(5) Uani d . 1
C C7 0.4746(3) 0.57464(15) 0.2876(4) 0.0198(5) Uani d . 1
H H3 0.3082 0.6962 -0.4438 0.029 Uiso calc R 1
H H4 -0.0139 0.6726 -0.5372 0.037 Uiso calc R 1
H H5 -0.1068 0.6078 -0.2577 0.037 Uiso calc R 1
H H6 0.1115 0.5653 0.1041 0.030 Uiso calc R 1
H H7 0.5876 0.6070 0.3656 0.024 Uiso calc R 1

loop_
_atom_site_aniso_label
_atom_site_aniso_U_11
_atom_site_aniso_U_22
_atom_site_aniso_U_33
_atom_site_aniso_U_12
_atom_site_aniso_U_13
_atom_site_aniso_U_23
O21 0.0241(8) 0.0289(9) 0.0234(8) 0.0034(6) 0.0078(7) 0.0022(6)
O22 0.0322(9) 0.0272(9) 0.0353(10) -0.0017(7) 0.0197(8) 0.0071(7)
N1 0.0283(10) 0.0227(10) 0.0168(9) -0.0007(7) 0.0086(8) 0.0015(7)
N2 0.0255(10) 0.0190(9) 0.0226(9) -0.0004(7) 0.0123(8) -0.0023(7)
C1 0.0249(11) 0.0152(10) 0.0215(11) -0.0010(8) 0.0102(9) -0.0009(8)
C2 0.0206(10) 0.0174(10) 0.0211(10) -0.0001(8) 0.0090(8) -0.0013(8)
C3 0.0292(12) 0.0220(11) 0.0213(11) 0.0015(9) 0.0102(9) 0.0028(8)
C4 0.0352(13) 0.0315(13) 0.0222(11) 0.0090(10) 0.0073(10) 0.0067(10)
C5 0.0233(11) 0.0331(13) 0.0341(13) -0.0001(10) 0.0094(10) 0.0021(11)
C6 0.0252(12) 0.0251(11) 0.0263(12) -0.0021(9) 0.0115(9) 0.0015(9)
C7 0.0221(10) 0.0202(10) 0.0179(10) -0.0013(8) 0.0085(8) -0.0006(8)

loop_
_atom_type_symbol
_atom_type_description
_atom_type_scat_dispersion_real
_atom_type_scat_dispersion_imag
_atom_type_scat_source
C C 0.0033 0.0016 'International Tables Vol C Tables 4.2.6.8 and 6.1.1.4'
H H 0.0000 0.0000 'International Tables Vol C Tables 4.2.6.8 and 6.1.1.4'
N N 0.0061 0.0033 'International Tables Vol C Tables 4.2.6.8 and 6.1.1.4'
O O 0.0106 0.0060 'International Tables Vol C Tables 4.2.6.8 and 6.1.1.4'

loop_
_geom_angle_atom_site_label_1
_geom_angle_atom_site_label_2
_geom_angle_atom_site_label_3
_geom_angle_site_symmetry_3
_geom_angle
_geom_angle_publ_flag
C7 N1 N1 3_666 111.4(2) no
N1 C7 C1 . 118.77(19) no
N1 C7 H7 . 120.6 no
C1 C7 H7 . 120.6 no
C6 C1 C2 . 116.7(2) no
C6 C1 C7 . 118.50(19) no
C2 C1 C7 . 124.69(19) no
C3 C2 C1 . 122.1(2) no
C3 C2 N2 . 117.17(19) no
C1 C2 N2 . 120.70(19) no
O21 N2 O22 . 123.76(19) no
O21 N2 C2 . 118.92(18) no
O22 N2 C2 . 117.31(18) no
C2 C3 C4 . 119.6(2) no
C2 C3 H3 . 120.2 no
C4 C3 H3 . 120.2 no
C5 C4 C3 . 118.7(2) no
C5 C4 H4 . 120.6 no
C3 C4 H4 . 120.6 no
C6 C5 C4 . 121.0(2) no
C6 C5 H5 . 119.5 no
C4 C5 H5 . 119.5 no
C5 C6 C1 . 121.8(2) no
C5 C6 H6 . 119.1 no
C1 C6 H6 . 119.1 no

loop_
_geom_bond_atom_site_label_1
_geom_bond_atom_site_label_2
_geom_bond_site_symmetry_2
_geom_bond_distance
_geom_bond_publ_flag
N1 C7 . 1.278(3) no
N1 N1 3_666 1.415(4) no
C7 C1 . 1.474(3) no
C7 H7 . 0.95 no
C1 C6 . 1.395(3) no
C1 C2 . 1.403(3) no
C2 C3 . 1.386(3) no
C2 N2 . 1.465(3) no
N2 O21 . 1.221(2) no
N2 O22 . 1.233(2) no
C3 C4 . 1.405(4) no
C3 H3 . 0.95 no
C4 C5 . 1.382(4) no
C4 H4 . 0.95 no
C5 C6 . 1.381(3) no
C5 H5 . 0.95 no
C6 H6 . 0.95 no

loop_
_geom_hbond_atom_site_label_D
_geom_hbond_atom_site_label_H
_geom_hbond_atom_site_label_A
_geom_hbond_site_symmetry_A
_geom_hbond_distance_DH
_geom_hbond_distance_HA
_geom_hbond_distance_DA
_geom_hbond_angle_DHA
_geom_hbond_publ_flag
C3 H3 Cg1 2_564 0.95 2.89 3.568(2) 129 y

loop_
_geom_torsion_atom_site_label_1
_geom_torsion_atom_site_label_2
_geom_torsion_atom_site_label_3
_geom_torsion_atom_site_label_4
_geom_torsion_site_symmetry_1
_geom_torsion
_geom_torsion_publ_flag
N1 N1 C7 C1 3_666 -176.8(2) no
N1 C7 C1 C6 . 34.0(3) no
N1 C7 C1 C2 . -149.4(2) no
C6 C1 C2 C3 . -1.2(3) no
C7 C1 C2 C3 . -177.9(2) no
C6 C1 C2 N2 . 179.58(19) no
C7 C1 C2 N2 . 2.9(3) no
C3 C2 N2 O21 . -157.95(19) no
C1 C2 N2 O21 . 21.3(3) no
C3 C2 N2 O22 . 21.2(3) no
C1 C2 N2 O22 . -159.54(19) no
C1 C2 C3 C4 . -0.1(3) no
N2 C2 C3 C4 . 179.2(2) no
C2 C3 C4 C5 . 0.9(4) no
C3 C4 C5 C6 . -0.5(4) no
C4 C5 C6 C1 . -0.8(4) no
C2 C1 C6 C5 . 1.6(3) no
C7 C1 C6 C5 . 178.5(2) no
